data_4071147
loop_
_publ_author_name
'Liang, Lan-Chang'
'Chien, Pin-Shu'
'Lee, Pei-Ying'

_publ_section_title
;
 Phosphorus and Olefin Substituent Effects on the Insertion Chemistry of
 Nickel(II) Hydride Complexes Containing Amido Diphosphine Ligands
;
_journal_issue 13
_journal_name_full Organometallics
_journal_page_first 3082
_journal_paper_doi 10.1021/om701294a
_journal_volume 27
_journal_year 2008
_chemical_formula_moiety 'C43 H49 N Ni P2'
_chemical_formula_sum 'C43 H49 N Ni P2'
_chemical_formula_weight 700.48
_chemical_name_systematic
;
 ?
;
_space_group_IT_number 2
_symmetry_cell_setting triclinic
_symmetry_space_group_name_Hall '-P 1'
_symmetry_space_group_name_H-M 'P -1'
_atom_sites_solution_hydrogens geom
_atom_sites_solution_primary direct
_atom_sites_solution_secondary difmap
_audit_creation_method SHELXL-97
_cell_angle_alpha 78.4300(10)
_cell_angle_beta 81.9720(10)
_cell_angle_gamma 83.1350(10)
_cell_formula_units_Z 2
_cell_length_a 11.1581(2)
_cell_length_b 13.0512(3)
_cell_length_c 13.3333(3)
_cell_measurement_reflns_used 23200
_cell_measurement_temperature 200(2)
_cell_measurement_theta_max 25.35
_cell_measurement_theta_min 2.037
_cell_volume 1875.19(7)
_computing_cell_refinement 'HKL Scalepack (Otwinowski & Minor 1997)'
_computing_data_collection 'Collect (Nonius BV, 1997-2000)'
_computing_data_reduction 'HKL Denzo and Scalepack (Otwinowski & Minor 19'
_computing_molecular_graphics 'Ortep-3 for Windows (Farrugia, 1997)'
_computing_publication_material 'WinGX publication routines (Farrugia, 1999)'
_computing_structure_refinement 'SHELXL-97 (Sheldrick, 1997)'
_computing_structure_solution 'SHELXS-86 (Sheldrick, 1986)'
_diffrn_ambient_temperature 200(2)
_diffrn_detector_area_resol_mean 9
_diffrn_measured_fraction_theta_full 0.998
_diffrn_measured_fraction_theta_max 0.998
_diffrn_measurement_device_type KappaCCD
_diffrn_measurement_method 'CCD rotation images, thick slices'
_diffrn_radiation_monochromator graphite
_diffrn_radiation_source 'fine-focus sealed tube'
_diffrn_radiation_type MoK\a
_diffrn_radiation_wavelength 0.71073
_diffrn_reflns_av_R_equivalents 0.0638
_diffrn_reflns_av_sigmaI/netI 0.0525
_diffrn_reflns_limit_h_max 13
_diffrn_reflns_limit_h_min -13
_diffrn_reflns_limit_k_max 15
_diffrn_reflns_limit_k_min -15
_diffrn_reflns_limit_l_max 16
_diffrn_reflns_limit_l_min -16
_diffrn_reflns_number 28493
_diffrn_reflns_theta_full 25.31
_diffrn_reflns_theta_max 25.31
_diffrn_reflns_theta_min 2.28
_exptl_absorpt_coefficient_mu 0.633
_exptl_absorpt_correction_T_max 0.9582
_exptl_absorpt_correction_T_min 0.7614
_exptl_absorpt_correction_type multi-scan
_exptl_absorpt_process_details
;
 ?
;
_exptl_crystal_colour red-orange
_exptl_crystal_density_diffrn 1.241
_exptl_crystal_density_method 'not measured'
_exptl_crystal_description prism
_exptl_crystal_F_000 744
_exptl_crystal_size_max 0.29
_exptl_crystal_size_mid 0.2
_exptl_crystal_size_min 0.12
_refine_diff_density_max 0.666
_refine_diff_density_min -0.623
_refine_diff_density_rms 0.193
_refine_ls_extinction_coef 0.033(3)
_refine_ls_extinction_expression Fc^*^=kFc[1+0.001xFc^2^\l^3^/sin(2\q)]^-1/4^
_refine_ls_extinction_method SHELXL
_refine_ls_goodness_of_fit_ref 1.138
_refine_ls_hydrogen_treatment fixed
_refine_ls_matrix_type full
_refine_ls_number_parameters 445
_refine_ls_number_reflns 6831
_refine_ls_number_restraints 0
_refine_ls_restrained_S_all 1.138
_refine_ls_R_factor_all 0.0720
_refine_ls_R_factor_gt 0.0502
_refine_ls_shift/su_max 0.006
_refine_ls_shift/su_mean 0.000
_refine_ls_structure_factor_coef Fsqd
_refine_ls_weighting_details 'calc w=1/[\s^2^(Fo^2^)+(0.0920P)^2^+0.0000P] where P=(Fo^2^+2Fc^2^)/3'
_refine_ls_weighting_scheme calc
_refine_ls_wR_factor_gt 0.1267
_refine_ls_wR_factor_ref 0.1538
_reflns_number_gt 5426
_reflns_number_total 6831
_reflns_threshold_expression >2sigma(I)
_cod_data_source_file om701294a-file003.cif
_cod_data_source_block 6d
_cod_database_code 4071147

loop_
_symmetry_equiv_pos_as_xyz
'x, y, z'
'-x, -y, -z'

loop_
_atom_site_label
_atom_site_type_symbol
_atom_site_fract_x
_atom_site_fract_y
_atom_site_fract_z
_atom_site_U_iso_or_equiv
_atom_site_adp_type
_atom_site_occupancy
_atom_site_symmetry_multiplicity
_atom_site_calc_flag
_atom_site_refinement_flags
_atom_site_disorder_assembly
_atom_site_disorder_group
Ni1 Ni 0.13172(3) 0.16232(3) 0.24600(3) 0.03145(17) Uani 1 1 d . . .
P1 P 0.30995(7) 0.07517(6) 0.21450(6) 0.0344(2) Uani 1 1 d . . .
P2 P -0.02141(6) 0.28379(6) 0.25417(6) 0.0315(2) Uani 1 1 d . . .
N1 N 0.2291(2) 0.28083(19) 0.2392(2) 0.0355(6) Uani 1 1 d . . .
C1 C 0.3785(3) -0.0027(3) 0.3280(2) 0.0436(8) Uani 1 1 d . . .
H1 H 0.3332 -0.0627 0.3527 0.052 Uiso 1 1 d R . .
C2 C 0.3644(3) 0.0633(3) 0.4116(3) 0.0562(10) Uani 1 1 d . . .
H2A H 0.3994 0.0233 0.4708 0.067 Uiso 1 1 d R . .
H2B H 0.2800 0.0833 0.4308 0.067 Uiso 1 1 d R . .
H2C H 0.4061 0.1252 0.3856 0.067 Uiso 1 1 d R . .
C3 C 0.5114(3) -0.0451(3) 0.3045(3) 0.0624(11) Uani 1 1 d . . .
H3A H 0.5402 -0.0848 0.3667 0.075 Uiso 1 1 d R . .
H3B H 0.5599 0.0125 0.2777 0.075 Uiso 1 1 d R . .
H3C H 0.5175 -0.0897 0.2545 0.075 Uiso 1 1 d R . .
C4 C 0.3423(3) -0.0065(3) 0.1136(3) 0.0431(8) Uani 1 1 d . . .
H4 H 0.4286 -0.0085 0.0946 0.052 Uiso 1 1 d R . .
C5 C 0.3047(3) -0.1185(3) 0.1491(3) 0.0577(10) Uani 1 1 d . . .
H5A H 0.3243 -0.1560 0.0930 0.069 Uiso 1 1 d R . .
H5B H 0.2189 -0.1165 0.1709 0.069 Uiso 1 1 d R . .
H5C H 0.3482 -0.1535 0.2055 0.069 Uiso 1 1 d R . .
C6 C 0.2850(3) 0.0507(3) 0.0174(3) 0.0579(10) Uani 1 1 d . . .
H6A H 0.3022 0.0089 -0.0353 0.069 Uiso 1 1 d R . .
H6B H 0.3180 0.1171 -0.0072 0.069 Uiso 1 1 d R . .
H6C H 0.1987 0.0623 0.0346 0.069 Uiso 1 1 d R . .
C7 C 0.4034(2) 0.1837(2) 0.1662(2) 0.0358(7) Uani 1 1 d . . .
C8 C 0.5201(3) 0.1777(3) 0.1140(3) 0.0437(8) Uani 1 1 d . . .
H8 H 0.5592 0.1109 0.1021 0.052 Uiso 1 1 d R . .
C9 C 0.5814(3) 0.2658(3) 0.0778(3) 0.0473(8) Uani 1 1 d . . .
H9 H 0.6624 0.2598 0.0428 0.057 Uiso 1 1 d R . .
C10 C 0.5239(3) 0.3624(3) 0.0933(3) 0.0458(8) Uani 1 1 d . . .
H10 H 0.5644 0.4251 0.0681 0.055 Uiso 1 1 d R . .
C11 C 0.4080(3) 0.3703(3) 0.1457(3) 0.0426(8) Uani 1 1 d . . .
H11 H 0.3681 0.4379 0.1541 0.051 Uiso 1 1 d R . .
C12 C 0.3460(3) 0.2810(2) 0.1865(2) 0.0356(7) Uani 1 1 d . . .
C13 C 0.1770(3) 0.3663(2) 0.2840(2) 0.0361(7) Uani 1 1 d . . .
C14 C 0.2403(3) 0.4314(3) 0.3254(3) 0.0454(8) Uani 1 1 d . . .
H14 H 0.3269 0.4179 0.3244 0.054 Uiso 1 1 d R . .
C15 C 0.1797(3) 0.5136(3) 0.3681(3) 0.0499(9) Uani 1 1 d . . .
H15 H 0.2243 0.5574 0.3962 0.060 Uiso 1 1 d R . .
C16 C 0.0544(3) 0.5346(3) 0.3717(3) 0.0484(8) Uani 1 1 d . . .
H16 H 0.0138 0.5945 0.3980 0.058 Uiso 1 1 d R . .
C17 C -0.0099(3) 0.4685(2) 0.3366(2) 0.0414(8) Uani 1 1 d . . .
H17 H -0.0970 0.4795 0.3412 0.050 Uiso 1 1 d R . .
C18 C 0.0497(3) 0.3845(2) 0.2940(2) 0.0335(7) Uani 1 1 d . . .
C19 C -0.0646(2) 0.3369(2) 0.1252(2) 0.0347(7) Uani 1 1 d . . .
C20 C -0.0292(3) 0.2774(3) 0.0486(3) 0.0475(8) Uani 1 1 d . . .
H20 H 0.0171 0.2106 0.0646 0.057 Uiso 1 1 d R . .
C21 C -0.0613(3) 0.3147(3) -0.0505(3) 0.0572(10) Uani 1 1 d . . .
H21 H -0.0362 0.2734 -0.1031 0.069 Uiso 1 1 d R . .
C22 C -0.1258(3) 0.4108(3) -0.0733(3) 0.0537(9) Uani 1 1 d . . .
H22 H -0.1479 0.4365 -0.1415 0.064 Uiso 1 1 d R . .
C23 C -0.1604(3) 0.4705(3) 0.0018(3) 0.0502(9) Uani 1 1 d . . .
H23 H -0.2068 0.5373 -0.0140 0.060 Uiso 1 1 d R . .
C24 C -0.1299(3) 0.4341(3) 0.1010(3) 0.0426(8) Uani 1 1 d . . .
H24 H -0.1527 0.4764 0.1531 0.051 Uiso 1 1 d R . .
C25 C -0.1668(2) 0.2804(2) 0.3367(2) 0.0331(7) Uani 1 1 d . . .
C26 C -0.2750(3) 0.2798(3) 0.2977(3) 0.0430(8) Uani 1 1 d . . .
H26 H -0.2743 0.2839 0.2249 0.052 Uiso 1 1 d R . .
C27 C -0.3837(3) 0.2728(3) 0.3624(3) 0.0541(9) Uani 1 1 d . . .
H27 H -0.4583 0.2728 0.3342 0.065 Uiso 1 1 d R . .
C28 C -0.3847(3) 0.2666(3) 0.4659(3) 0.0594(11) Uani 1 1 d . . .
H28 H -0.4599 0.2622 0.5106 0.071 Uiso 1 1 d R . .
C29 C -0.2777(3) 0.2670(3) 0.5064(3) 0.0492(9) Uani 1 1 d . . .
H29 H -0.2789 0.2621 0.5793 0.059 Uiso 1 1 d R . .
C30 C -0.1689(3) 0.2736(2) 0.4429(2) 0.0400(7) Uani 1 1 d . . .
H30 H -0.0944 0.2747 0.4709 0.048 Uiso 1 1 d R . .
C31 C 0.0432(3) 0.0385(2) 0.2528(3) 0.0382(7) Uani 1 1 d . . .
H31 H 0.0790 0.0118 0.1922 0.046 Uiso 1 1 d R . .
C32 C 0.0646(3) -0.0454(3) 0.3512(3) 0.0493(9) Uani 1 1 d . . .
H32A H 0.1210 -0.1017 0.3318 0.059 Uiso 1 1 d R . .
H32B H 0.0977 -0.0141 0.3992 0.059 Uiso 1 1 d R . .
C33 C -0.0595(3) -0.0825(3) 0.3912(3) 0.0538(9) Uani 1 1 d . . .
H33 H -0.0730 -0.1113 0.4636 0.065 Uiso 1 1 d R . .
C34 C -0.1414(3) 0.0218(3) 0.3683(3) 0.0549(9) Uani 1 1 d . . .
H34A H -0.2253 0.0086 0.3857 0.066 Uiso 1 1 d R . .
H34B H -0.1227 0.0702 0.4081 0.066 Uiso 1 1 d R . .
C35 C -0.0957(3) 0.0439(3) 0.2531(3) 0.0451(8) Uani 1 1 d . . .
H35 H -0.1348 0.1099 0.2219 0.054 Uiso 1 1 d R . .
C36 C -0.1246(4) -0.0564(3) 0.2223(3) 0.0668(11) Uani 1 1 d . . .
H36A H -0.2079 -0.0488 0.2091 0.080 Uiso 1 1 d R . .
H36B H -0.0725 -0.0679 0.1611 0.080 Uiso 1 1 d R . .
C37 C -0.0978(4) -0.1434(3) 0.3168(4) 0.0754(13) Uani 1 1 d . . .
H37A H -0.0334 -0.1955 0.3007 0.090 Uiso 1 1 d R . .
H37B H -0.1692 -0.1772 0.3482 0.090 Uiso 1 1 d R . .
C38 C 0.3947(7) 0.3264(4) -0.1507(5) 0.1003(17) Uani 1 1 d . . .
H38 H 0.4070 0.3007 -0.0798 0.120 Uiso 1 1 d R A .
C39 C 0.4802(5) 0.3805(5) -0.2106(7) 0.106(2) Uani 1 1 d . A .
H39 H 0.5546 0.3901 -0.1866 0.127 Uiso 1 1 d R . .
C40 C 0.4681(6) 0.4220(6) -0.3100(7) 0.121(2) Uani 1 1 d . . .
H40 H 0.5313 0.4609 -0.3511 0.145 Uiso 1 1 d R A .
C41 C 0.3708(7) 0.4103(5) -0.3524(5) 0.1057(18) Uani 1 1 d . A .
H41 H 0.3652 0.4430 -0.4230 0.127 Uiso 1 1 d R . .
C42 C 0.269(3) 0.3512(17) -0.271(3) 0.063(8) Uani 0.48(5) 1 d P A 1
H42 H 0.1953 0.3397 -0.2910 0.075 Uiso 0.48(5) 1 calc PR A 1
C43 C 0.297(2) 0.3174(18) -0.167(2) 0.071(5) Uani 0.48(5) 1 d P A 1
H43 H 0.2389 0.2892 -0.1152 0.085 Uiso 0.48(5) 1 calc PR A 1
C42A C 0.302(2) 0.3575(15) -0.319(3) 0.068(5) Uani 0.52(5) 1 d P A 2
H42A H 0.2462 0.3439 -0.3593 0.082 Uiso 0.52(5) 1 calc PR A 2
C43A C 0.295(2) 0.3112(19) -0.217(3) 0.089(8) Uani 0.52(5) 1 d P A 2
H43A H 0.2322 0.2705 -0.1875 0.107 Uiso 0.52(5) 1 calc PR A 2

loop_
_atom_site_aniso_label
_atom_site_aniso_U_11
_atom_site_aniso_U_22
_atom_site_aniso_U_33
_atom_site_aniso_U_23
_atom_site_aniso_U_13
_atom_site_aniso_U_12
Ni1 0.0255(2) 0.0353(3) 0.0336(3) -0.00754(17) -0.00333(16) -0.00146(15)
P1 0.0290(4) 0.0393(5) 0.0340(5) -0.0081(4) -0.0021(3) 0.0005(3)
P2 0.0266(4) 0.0349(4) 0.0323(4) -0.0060(3) -0.0036(3) -0.0005(3)
N1 0.0251(12) 0.0354(14) 0.0468(16) -0.0116(12) -0.0018(11) -0.0029(10)
C1 0.0359(17) 0.052(2) 0.0400(19) 0.0021(16) -0.0094(14) -0.0032(14)
C2 0.050(2) 0.080(3) 0.037(2) -0.0029(19) -0.0087(16) -0.0080(18)
C3 0.042(2) 0.076(3) 0.061(2) 0.002(2) -0.0135(18) 0.0114(18)
C4 0.0398(17) 0.049(2) 0.0422(19) -0.0184(16) -0.0004(14) 0.0027(14)
C5 0.056(2) 0.055(2) 0.066(3) -0.030(2) -0.0004(18) 0.0035(17)
C6 0.063(2) 0.068(2) 0.044(2) -0.0215(19) -0.0055(18) 0.0074(19)
C7 0.0285(15) 0.0444(18) 0.0335(17) -0.0050(14) -0.0038(13) -0.0028(13)
C8 0.0346(16) 0.052(2) 0.044(2) -0.0127(16) 0.0008(14) -0.0008(14)
C9 0.0306(16) 0.067(2) 0.043(2) -0.0091(17) 0.0054(14) -0.0123(16)
C10 0.0375(17) 0.054(2) 0.046(2) -0.0044(16) -0.0046(15) -0.0138(15)
C11 0.0342(17) 0.0460(19) 0.047(2) -0.0044(16) -0.0049(14) -0.0085(14)
C12 0.0284(15) 0.0458(18) 0.0327(17) -0.0063(14) -0.0058(12) -0.0034(13)
C13 0.0377(16) 0.0358(17) 0.0348(17) -0.0062(14) -0.0055(13) -0.0032(13)
C14 0.0390(17) 0.050(2) 0.051(2) -0.0151(17) -0.0096(15) -0.0062(15)
C15 0.057(2) 0.046(2) 0.052(2) -0.0157(17) -0.0094(17) -0.0102(16)
C16 0.058(2) 0.0394(18) 0.048(2) -0.0166(16) 0.0043(16) -0.0060(15)
C17 0.0408(17) 0.0401(18) 0.0408(19) -0.0059(15) -0.0008(14) -0.0018(14)
C18 0.0322(15) 0.0339(16) 0.0334(17) -0.0050(13) -0.0033(12) -0.0018(12)
C19 0.0282(15) 0.0412(17) 0.0332(17) -0.0022(14) -0.0044(12) -0.0049(12)
C20 0.0445(19) 0.056(2) 0.038(2) -0.0050(16) -0.0038(15) 0.0024(15)
C21 0.050(2) 0.081(3) 0.038(2) -0.0103(19) -0.0003(16) -0.0057(19)
C22 0.050(2) 0.067(2) 0.040(2) 0.0059(18) -0.0084(16) -0.0137(18)
C23 0.0448(19) 0.046(2) 0.056(2) 0.0099(18) -0.0158(16) -0.0097(15)
C24 0.0410(17) 0.0434(19) 0.043(2) -0.0047(15) -0.0081(14) -0.0060(14)
C25 0.0288(15) 0.0300(15) 0.0369(18) -0.0027(13) -0.0001(12) 0.0002(11)
C26 0.0315(16) 0.0463(19) 0.047(2) 0.0003(15) -0.0050(14) -0.0026(13)
C27 0.0322(17) 0.057(2) 0.065(3) 0.0018(19) 0.0013(16) -0.0041(15)
C28 0.046(2) 0.048(2) 0.073(3) -0.0013(19) 0.0183(19) -0.0030(16)
C29 0.060(2) 0.0387(18) 0.043(2) -0.0056(15) 0.0104(17) -0.0047(15)
C30 0.0469(18) 0.0321(16) 0.0384(19) -0.0018(14) -0.0023(14) -0.0043(13)
C31 0.0325(15) 0.0401(18) 0.0426(19) -0.0098(15) -0.0024(13) -0.0045(13)
C32 0.0462(19) 0.0432(19) 0.057(2) -0.0039(17) -0.0047(16) -0.0077(15)
C33 0.055(2) 0.048(2) 0.054(2) -0.0023(17) 0.0012(17) -0.0089(16)
C34 0.049(2) 0.050(2) 0.059(2) -0.0008(18) 0.0064(17) -0.0067(16)
C35 0.0359(17) 0.0471(19) 0.054(2) -0.0123(17) -0.0070(15) -0.0052(14)
C36 0.058(2) 0.076(3) 0.078(3) -0.028(2) -0.018(2) -0.018(2)
C37 0.074(3) 0.050(2) 0.108(4) -0.014(2) -0.021(3) -0.017(2)
C38 0.114(5) 0.074(4) 0.110(5) -0.006(3) -0.024(4) -0.004(3)
C39 0.086(4) 0.082(4) 0.168(7) -0.039(4) -0.055(4) -0.013(3)
C40 0.072(4) 0.143(6) 0.143(7) -0.011(5) -0.002(4) -0.036(4)
C41 0.114(5) 0.096(5) 0.110(5) -0.028(4) -0.018(4) -0.003(4)
C42 0.045(9) 0.035(7) 0.11(2) -0.022(11) -0.029(12) 0.010(7)
C43 0.054(8) 0.071(8) 0.078(13) -0.002(8) -0.008(8) 0.009(6)
C42A 0.056(10) 0.056(7) 0.098(14) -0.021(9) -0.015(8) -0.008(6)
C43A 0.071(10) 0.073(11) 0.12(2) -0.001(13) -0.011(13) -0.038(8)

loop_
_atom_type_symbol
_atom_type_description
_atom_type_scat_dispersion_real
_atom_type_scat_dispersion_imag
_atom_type_scat_source
C C 0.0033 0.0016 'International Tables Vol C Tables 4.2.6.8 and 6.1.1.4'
H H 0.0000 0.0000 'International Tables Vol C Tables 4.2.6.8 and 6.1.1.4'
N N 0.0061 0.0033 'International Tables Vol C Tables 4.2.6.8 and 6.1.1.4'
Ni Ni 0.3393 1.1124 'International Tables Vol C Tables 4.2.6.8 and 6.1.1.4'
P P 0.1023 0.0942 'International Tables Vol C Tables 4.2.6.8 and 6.1.1.4'

loop_
_geom_angle_atom_site_label_1
_geom_angle_atom_site_label_2
_geom_angle_atom_site_label_3
_geom_angle
C31 Ni1 N1 176.69(11)
C31 Ni1 P2 100.17(9)
N1 Ni1 P2 83.13(7)
C31 Ni1 P1 92.84(9)
N1 Ni1 P1 83.90(7)
P2 Ni1 P1 165.08(3)
C7 P1 C4 103.98(15)
C7 P1 C1 105.52(15)
C4 P1 C1 105.81(15)
C7 P1 Ni1 100.29(10)
C4 P1 Ni1 122.61(11)
C1 P1 Ni1 116.40(10)
C18 P2 C25 102.76(14)
C18 P2 C19 107.56(14)
C25 P2 C19 103.67(13)
C18 P2 Ni1 100.88(9)
C25 P2 Ni1 130.10(10)
C19 P2 Ni1 110.03(10)
C12 N1 C13 120.7(2)
C12 N1 Ni1 120.20(19)
C13 N1 Ni1 119.01(18)
C2 C1 C3 111.0(3)
C2 C1 P1 108.8(2)
C3 C1 P1 114.3(2)
C2 C1 H1 108.7
C3 C1 H1 106.7
P1 C1 H1 107.1
C1 C2 H2A 109.3
C1 C2 H2B 110.3
H2A C2 H2B 109.5
C1 C2 H2C 108.7
H2A C2 H2C 109.5
H2B C2 H2C 109.5
C1 C3 H3A 109.4
C1 C3 H3B 109.5
H3A C3 H3B 109.5
C1 C3 H3C 109.6
H3A C3 H3C 109.5
H3B C3 H3C 109.5
C6 C4 C5 112.0(3)
C6 C4 P1 109.4(2)
C5 C4 P1 114.1(2)
C6 C4 H4 105.9
C5 C4 H4 110.0
P1 C4 H4 105.0
C4 C5 H5A 109.3
C4 C5 H5B 110.0
H5A C5 H5B 109.5
C4 C5 H5C 109.1
H5A C5 H5C 109.5
H5B C5 H5C 109.5
C4 C6 H6A 109.6
C4 C6 H6B 109.6
H6A C6 H6B 109.5
C4 C6 H6C 109.2
H6A C6 H6C 109.5
H6B C6 H6C 109.5
C8 C7 C12 120.2(3)
C8 C7 P1 126.4(2)
C12 C7 P1 113.3(2)
C9 C8 C7 121.6(3)
C9 C8 H8 118.7
C7 C8 H8 119.7
C8 C9 C10 118.6(3)
C8 C9 H9 120.3
C10 C9 H9 121.1
C11 C10 C9 120.8(3)
C11 C10 H10 118.9
C9 C10 H10 120.2
C10 C11 C12 121.3(3)
C10 C11 H11 120.1
C12 C11 H11 118.6
N1 C12 C11 125.6(3)
N1 C12 C7 117.0(3)
C11 C12 C7 117.2(3)
N1 C13 C14 125.6(3)
N1 C13 C18 117.1(3)
C14 C13 C18 117.2(3)
C15 C14 C13 120.9(3)
C15 C14 H14 119.8
C13 C14 H14 119.3
C14 C15 C16 121.2(3)
C14 C15 H15 119.9
C16 C15 H15 118.9
C17 C16 C15 118.8(3)
C17 C16 H16 120.7
C15 C16 H16 120.4
C16 C17 C18 120.7(3)
C16 C17 H17 120.4
C18 C17 H17 118.9
C17 C18 C13 121.0(3)
C17 C18 P2 126.3(2)
C13 C18 P2 112.5(2)
C24 C19 C20 119.2(3)
C24 C19 P2 122.6(2)
C20 C19 P2 118.2(2)
C19 C20 C21 120.0(3)
C19 C20 H20 119.6
C21 C20 H20 120.4
C22 C21 C20 120.2(4)
C22 C21 H21 120.2
C20 C21 H21 119.7
C21 C22 C23 120.1(3)
C21 C22 H22 120.2
C23 C22 H22 119.6
C22 C23 C24 120.4(3)
C22 C23 H23 120.0
C24 C23 H23 119.6
C19 C24 C23 120.1(3)
C19 C24 H24 119.5
C23 C24 H24 120.3
C26 C25 C30 118.6(3)
C26 C25 P2 121.7(2)
C30 C25 P2 119.6(2)
C25 C26 C27 120.8(3)
C25 C26 H26 119.2
C27 C26 H26 120.1
C28 C27 C26 120.1(3)
C28 C27 H27 120.1
C26 C27 H27 119.9
C27 C28 C29 120.1(3)
C27 C28 H28 120.1
C29 C28 H28 119.8
C28 C29 C30 120.4(3)
C28 C29 H29 119.7
C30 C29 H29 119.8
C29 C30 C25 120.0(3)
C29 C30 H30 120.5
C25 C30 H30 119.5
C35 C31 C32 102.1(3)
C35 C31 Ni1 123.6(2)
C32 C31 Ni1 111.2(2)
C35 C31 H31 106.4
C32 C31 H31 110.1
Ni1 C31 H31 103.1
C33 C32 C31 104.4(3)
C33 C32 H32A 111.2
C31 C32 H32A 108.8
C33 C32 H32B 113.1
C31 C32 H32B 109.6
H32A C32 H32B 109.5
C32 C33 C37 109.6(3)
C32 C33 C34 100.8(3)
C37 C33 C34 101.0(3)
C32 C33 H33 116.4
C37 C33 H33 117.6
C34 C33 H33 108.9
C35 C34 C33 94.5(3)
C35 C34 H34A 115.9
C33 C34 H34A 109.8
C35 C34 H34B 116.3
C33 C34 H34B 109.8
H34A C34 H34B 109.5
C36 C35 C34 100.2(3)
C36 C35 C31 107.9(3)
C34 C35 C31 102.6(3)
C36 C35 H35 118.4
C34 C35 H35 109.0
C31 C35 H35 116.4
C35 C36 C37 103.6(3)
C35 C36 H36A 109.2
C37 C36 H36A 113.2
C35 C36 H36B 109.5
C37 C36 H36B 111.7
H36A C36 H36B 109.5
C33 C37 C36 103.2(3)
C33 C37 H37A 109.8
C36 C37 H37A 113.3
C33 C37 H37B 109.1
C36 C37 H37B 111.8
H37A C37 H37B 109.5
C43 C38 C39 128.8(14)
C43 C38 C43A 23.9(12)
C39 C38 C43A 109.5(13)
C43 C38 H38 112.9
C39 C38 H38 117.4
C43A C38 H38 132.9
C38 C39 C40 121.1(6)
C38 C39 H39 122.5
C40 C39 H39 116.3
C41 C40 C39 121.5(6)
C41 C40 H40 119.4
C39 C40 H40 119.1
C42A C41 C40 126.1(15)
C42A C41 C42 18.8(16)
C40 C41 C42 113.3(11)
C42A C41 H41 114.8
C40 C41 H41 118.5
C42 C41 H41 127.9
C43 C42 C41 116.5(17)
C43 C42 H42 121.8
C41 C42 H42 121.8
C38 C43 C42 117.8(19)
C38 C43 H43 121.1
C42 C43 H43 121.1
C41 C42A C43A 120(2)
C41 C42A H42A 119.8
C43A C42A H42A 119.8
C42A C43A C38 120.1(15)
C42A C43A H43A 120.0
C38 C43A H43A 120.0

loop_
_geom_bond_atom_site_label_1
_geom_bond_atom_site_label_2
_geom_bond_distance
Ni1 C31 1.974(3)
Ni1 N1 1.975(2)
Ni1 P2 2.1942(8)
Ni1 P1 2.2006(8)
P1 C7 1.818(3)
P1 C4 1.850(3)
P1 C1 1.851(3)
P2 C18 1.813(3)
P2 C25 1.828(3)
P2 C19 1.829(3)
N1 C12 1.392(4)
N1 C13 1.397(4)
C1 C2 1.521(5)
C1 C3 1.533(5)
C1 H1 0.9601
C2 H2A 0.9600
C2 H2B 0.9600
C2 H2C 0.9600
C3 H3A 0.9601
C3 H3B 0.9600
C3 H3C 0.9599
C4 C6 1.530(5)
C4 C5 1.533(5)
C4 H4 0.9600
C5 H5A 0.9601
C5 H5B 0.9600
C5 H5C 0.9599
C6 H6A 0.9599
C6 H6B 0.9601
C6 H6C 0.9600
C7 C8 1.390(4)
C7 C12 1.411(4)
C8 C9 1.377(5)
C8 H8 0.9599
C9 C10 1.385(5)
C9 H9 0.9600
C10 C11 1.383(4)
C10 H10 0.9599
C11 C12 1.403(4)
C11 H11 0.9599
C13 C14 1.403(4)
C13 C18 1.404(4)
C14 C15 1.377(5)
C14 H14 0.9600
C15 C16 1.388(5)
C15 H15 0.9600
C16 C17 1.372(5)
C16 H16 0.9600
C17 C18 1.392(4)
C17 H17 0.9600
C19 C24 1.387(4)
C19 C20 1.391(4)
C20 C21 1.394(5)
C20 H20 0.9599
C21 C22 1.370(5)
C21 H21 0.9599
C22 C23 1.376(5)
C22 H22 0.9600
C23 C24 1.388(5)
C23 H23 0.9600
C24 H24 0.9600
C25 C26 1.382(4)
C25 C30 1.397(4)
C26 C27 1.388(4)
C26 H26 0.9600
C27 C28 1.364(6)
C27 H27 0.9601
C28 C29 1.378(5)
C28 H28 0.9600
C29 C30 1.382(4)
C29 H29 0.9599
C30 H30 0.9600
C31 C35 1.542(4)
C31 C32 1.558(5)
C31 H31 0.9600
C32 C33 1.511(5)
C32 H32A 0.9601
C32 H32B 0.9598
C33 C37 1.522(6)
C33 C34 1.547(5)
C33 H33 0.9600
C34 C35 1.531(5)
C34 H34A 0.9601
C34 H34B 0.9601
C35 C36 1.530(5)
C35 H35 0.9600
C36 C37 1.555(6)
C36 H36A 0.9600
C36 H36B 0.9599
C37 H37A 0.9600
C37 H37B 0.9600
C38 C43 1.17(3)
C38 C39 1.330(8)
C38 C43A 1.57(3)
C38 H38 0.9600
C39 C40 1.348(9)
C39 H39 0.9599
C40 C41 1.330(9)
C40 H40 0.9600
C41 C42A 1.09(2)
C41 C42 1.61(4)
C41 H41 0.9600
C42 C43 1.43(3)
C42 H42 0.9300
C43 H43 0.9300
C42A C43A 1.36(3)
C42A H42A 0.9300
C43A H43A 0.9300
